data_2223638
loop_
_publ_author_name
'Fischer, Paul J.'
'Minasian, Stefan G.'
'Arnold, John'

_publ_section_title
;<i>cis</i>,<i>fac</i>-Dichlorido{<i>N</i>-[3,5-di-<i>tert</i>-butyl-2-(trimethylsilyloxy)benzyl]-<i>N</i>,<i>N</i>-bis(2-pyridylmethyl)amine}(dimethyl
 sulfoxide)ruthenium(II) dichloromethane disolvate
;
_journal_coeditor_code BT5088
_journal_issue 11
_journal_name_full 'Acta Crystallographica Section E'
_journal_page_first m1371
_journal_page_last m1372
_journal_paper_doi 10.1107/S1600536809041324
_journal_volume 65
_journal_year 2009
_chemical_formula_iupac '[Ru Cl2 (C30 H43 N3 O Si) (C2 H6 O S)], 2C H2 Cl2'
_chemical_formula_moiety 'C32 H49 Cl2 N3 O2 Ru S Si, 2(C H2 Cl2)'
_chemical_formula_sum 'C34 H53 Cl6 N3 O2 Ru S Si'
_chemical_formula_weight 909.71
_chemical_melting_point 162
_chemical_name_systematic
;
<i>cis</i>,<i>fac</i>-Dichlorido{<i>N</i>-[3,5-di-<i>tert</i>-butyl-2-
(trimethylsilyloxy)benzyl]-<i>N</i>,<i>N</i>-bis(2-
pyridylmethyl)amine}(dimethyl sulfoxide)ruthenium(II) dichloromethane
disolvate
;
_space_group_IT_number 2
_symmetry_cell_setting triclinic
_symmetry_space_group_name_Hall '-P 1'
_symmetry_space_group_name_H-M 'P -1'
_atom_sites_solution_hydrogens geom
_atom_sites_solution_primary direct
_atom_sites_solution_secondary difmap
_audit_creation_method SHELXL-97
_cell_angle_alpha 82.039(3)
_cell_angle_beta 76.212(3)
_cell_angle_gamma 89.148(3)
_cell_formula_units_Z 4
_cell_length_a 10.913(2)
_cell_length_b 18.435(4)
_cell_length_c 22.413(5)
_cell_measurement_reflns_used 7479
_cell_measurement_temperature 126(2)
_cell_measurement_theta_max 22.97
_cell_measurement_theta_min 2.50
_cell_volume 4336.2(16)
_computing_cell_refinement 'SAINT (Bruker, 2001)'
_computing_data_collection 'SMART (Bruker, 2001)'
_computing_data_reduction 'SAINT  (Bruker, 2001)'
_computing_molecular_graphics 'SHELXTL (Sheldrick, 2008)'
_computing_publication_material 'SHELXTL (Sheldrick, 2008) and PLATON (Spek, 2009)'
_computing_structure_refinement 'SHELXL97 (Sheldrick, 2008)'
_computing_structure_solution 'SHELXS97 (Sheldrick, 2008)'
_diffrn_ambient_temperature 126(2)
_diffrn_measured_fraction_theta_full 0.987
_diffrn_measured_fraction_theta_max 0.987
_diffrn_measurement_device_type 'Bruker SMART CCD area-detector'
_diffrn_measurement_method '\f and \w scans'
_diffrn_radiation_monochromator graphite
_diffrn_radiation_source 'sealed tube'
_diffrn_radiation_type MoK\a
_diffrn_radiation_wavelength 0.71073
_diffrn_reflns_av_R_equivalents 0.0853
_diffrn_reflns_av_sigmaI/netI 0.1097
_diffrn_reflns_limit_h_max 13
_diffrn_reflns_limit_h_min -12
_diffrn_reflns_limit_k_max 22
_diffrn_reflns_limit_k_min -21
_diffrn_reflns_limit_l_max 26
_diffrn_reflns_limit_l_min 0
_diffrn_reflns_number 52307
_diffrn_reflns_theta_full 25.41
_diffrn_reflns_theta_max 25.41
_diffrn_reflns_theta_min 2.50
_exptl_absorpt_coefficient_mu 0.839
_exptl_absorpt_correction_T_max 0.9875
_exptl_absorpt_correction_T_min 0.7692
_exptl_absorpt_correction_type multi-scan
_exptl_absorpt_process_details '(SADABS; Bruker, 2001)'
_exptl_crystal_colour Yellow
_exptl_crystal_density_diffrn 1.393
_exptl_crystal_density_method 'not measured'
_exptl_crystal_description Plate
_exptl_crystal_F_000 1880
_exptl_crystal_size_max 0.33
_exptl_crystal_size_mid 0.31
_exptl_crystal_size_min 0.02
_refine_diff_density_max 0.695
_refine_diff_density_min -0.568
_refine_ls_extinction_method none
_refine_ls_goodness_of_fit_ref 0.982
_refine_ls_hydrogen_treatment constr
_refine_ls_matrix_type full
_refine_ls_number_parameters 861
_refine_ls_number_reflns 15775
_refine_ls_number_restraints 24
_refine_ls_restrained_S_all 0.981
_refine_ls_R_factor_all 0.1154
_refine_ls_R_factor_gt 0.0491
_refine_ls_shift/su_max 0.001
_refine_ls_shift/su_mean 0.000
_refine_ls_structure_factor_coef Fsqd
_refine_ls_weighting_details 'calc w=1/[\s^2^(Fo^2^)+(0.0583P)^2^] where P=(Fo^2^+2Fc^2^)/3'
_refine_ls_weighting_scheme calc
_refine_ls_wR_factor_gt 0.1088
_refine_ls_wR_factor_ref 0.1243
_reflns_number_gt 8958
_reflns_number_total 15775
_reflns_threshold_expression I>2\s(I)
_cod_data_source_file bt5088.cif
_cod_data_source_block I
_cod_depositor_comments
;
The following automatic conversions were performed:
'_symmetry_cell_setting' value 'Triclinic' changed to 'triclinic'
according to '/home/saulius/struct/CIF-dictionaries/cif_core.dic'
dictionary named 'cif_core.dic' version 2.4.1 from
2010-06-29.

'_exptl_absorpt_correction_type' value 'Multi-scan' changed
to 'multi-scan' according to
'/home/saulius/struct/CIF-dictionaries/cif_core.dic' dictionary named
'cif_core.dic' version 2.4.1 from 2010-06-29.

Automatic conversion script
Id: cif_fix_enum 1527 2010-12-29 10:47:43Z saulius 

The following automatic conversions were performed:

'_symmetry_cell_setting' value 'Triclinic' changed to 'triclinic'
according to /home/saulius/struct/CIF-dictionaries/cif_core.dic
dictionary named 'cif_core.dic' version 2.4.1 from
2010-06-29.

'_exptl_absorpt_correction_type' value 'Multi-scan'
changed to 'multi-scan' according to
/home/saulius/struct/CIF-dictionaries/cif_core.dic dictionary named
'cif_core.dic' version 2.4.1 from 2010-06-29.

Automatic conversion script
Id: cif_fix_values 1715 2011-07-08 13:25:40Z adriana 
;
_cod_original_cell_volume 4336.4(15)
_cod_database_code 2223638
_cod_database_fobs_code 2223638

loop_
_symmetry_equiv_pos_as_xyz
'x, y, z'
'-x, -y, -z'

loop_
_atom_site_type_symbol
_atom_site_label
_atom_site_fract_x
_atom_site_fract_y
_atom_site_fract_z
_atom_site_U_iso_or_equiv
_atom_site_adp_type
_atom_site_calc_flag
_atom_site_refinement_flags
_atom_site_occupancy
_atom_site_disorder_assembly
_atom_site_disorder_group
Ru Ru1A 0.29376(4) 0.13565(2) 0.115631(17) 0.01704(11) Uani d . 1 . .
Cl Cl1A 0.30575(12) 0.24252(6) 0.16712(5) 0.0241(3) Uani d . 1 . .
Cl Cl2A 0.34173(12) 0.21477(7) 0.01658(5) 0.0265(3) Uani d . 1 . .
S S1A 0.08900(11) 0.15552(7) 0.12116(6) 0.0208(3) Uani d . 1 . .
Si Si1A 0.49345(14) 0.11139(8) 0.33698(7) 0.0304(4) Uani d . 1 . .
O O1A 0.4449(3) 0.03571(17) 0.31556(14) 0.0276(9) Uani d . 1 . .
O O2A -0.0055(3) 0.12446(18) 0.17877(14) 0.0271(9) Uani d . 1 . .
N N1A 0.2767(4) 0.04179(19) 0.07772(17) 0.0190(9) Uani d . 1 . .
N N2A 0.4846(3) 0.1227(2) 0.11801(16) 0.0182(9) Uani d . 1 . .
N N3A 0.2778(4) 0.0513(2) 0.19379(17) 0.0179(9) Uani d . 1 . .
C C1A 0.3088(5) 0.0334(3) 0.0179(2) 0.0254(12) Uani d . 1 . .
H H1AA 0.3552 0.0716 -0.0112 0.031 Uiso calc R 1 . .
C C2A 0.2771(5) -0.0283(3) -0.0033(2) 0.0342(14) Uani d . 1 . .
H H2AB 0.3019 -0.0321 -0.0463 0.041 Uiso calc R 1 . .
C C3A 0.2101(5) -0.0843(3) 0.0369(3) 0.0353(14) Uani d . 1 . .
H H3AA 0.1853 -0.1263 0.0222 0.042 Uiso calc R 1 . .
C C4A 0.1794(5) -0.0784(3) 0.0994(2) 0.0302(13) Uani d . 1 . .
H H4AA 0.1357 -0.1174 0.1286 0.036 Uiso calc R 1 . .
C C5A 0.2133(4) -0.0146(3) 0.1192(2) 0.0227(12) Uani d . 1 . .
C C6A 0.1828(5) -0.0024(3) 0.1866(2) 0.0236(12) Uani d . 1 . .
H H6AA 0.0967 0.0169 0.1986 0.028 Uiso calc R 1 . .
H H6AB 0.1869 -0.0493 0.2136 0.028 Uiso calc R 1 . .
C C7A 0.4031(4) 0.0129(2) 0.1856(2) 0.0188(11) Uani d . 1 . .
H H7AA 0.4122 -0.0126 0.2262 0.023 Uiso calc R 1 . .
H H7AB 0.4065 -0.0241 0.1573 0.023 Uiso calc R 1 . .
C C8A 0.5079(5) 0.0677(2) 0.1596(2) 0.0198(11) Uani d . 1 . .
C C9A 0.6227(5) 0.0616(3) 0.1757(2) 0.0240(12) Uani d . 1 . .
H H9AA 0.6372 0.0219 0.2049 0.029 Uiso calc R 1 . .
C C10A 0.7160(5) 0.1139(3) 0.1486(2) 0.0292(13) Uani d . 1 . .
H H10A 0.7957 0.1106 0.1589 0.035 Uiso calc R 1 . .
C C11A 0.6914(4) 0.1714(3) 0.1061(2) 0.0252(13) Uani d . 1 . .
H H11B 0.7538 0.2083 0.0872 0.030 Uiso calc R 1 . .
C C12A 0.5754(4) 0.1742(3) 0.0919(2) 0.0238(12) Uani d . 1 . .
H H12B 0.5587 0.2134 0.0629 0.029 Uiso calc R 1 . .
C C13A 0.2423(4) 0.0793(2) 0.2559(2) 0.0198(11) Uani d . 1 . .
H H13A 0.1617 0.1056 0.2589 0.024 Uiso calc R 1 . .
H H13B 0.3077 0.1153 0.2572 0.024 Uiso calc R 1 . .
C C14A 0.2280(5) 0.0210(3) 0.3121(2) 0.0235(12) Uani d . 1 . .
C C15A 0.3303(4) -0.0031(3) 0.3377(2) 0.0198(11) Uani d . 1 . .
C C16A 0.3174(5) -0.0649(3) 0.3827(2) 0.0223(12) Uani d . 1 . .
C C17A 0.1948(5) -0.0944(3) 0.4064(2) 0.0277(13) Uani d . 1 . .
H H17A 0.1837 -0.1358 0.4377 0.033 Uiso calc R 1 . .
C C18A 0.0890(5) -0.0676(3) 0.3876(2) 0.0265(13) Uani d . 1 . .
C C19A 0.1088(5) -0.0115(3) 0.3380(2) 0.0233(12) Uani d . 1 . .
H H19A 0.0397 0.0053 0.3213 0.028 Uiso calc R 1 . .
C C20A -0.0437(5) -0.0989(3) 0.4162(3) 0.0395(15) Uani d . 1 . .
C C21A -0.1305(6) -0.0365(4) 0.4392(3) 0.073(2) Uani d . 1 . .
H H21A -0.2174 -0.0553 0.4547 0.109 Uiso calc R 1 . .
H H21B -0.1268 0.0031 0.4048 0.109 Uiso calc R 1 . .
H H21C -0.1022 -0.0177 0.4726 0.109 Uiso calc R 1 . .
C C22A -0.0947(6) -0.1316(4) 0.3685(3) 0.079(3) Uani d . 1 . .
H H22A -0.0355 -0.1676 0.3504 0.119 Uiso calc R 1 . .
H H22B -0.1053 -0.0927 0.3357 0.119 Uiso calc R 1 . .
H H22C -0.1765 -0.1557 0.3885 0.119 Uiso calc R 1 . .
C C23A -0.0488(5) -0.1573(3) 0.4723(3) 0.0505(18) Uani d . 1 . .
H H23A -0.0014 -0.2001 0.4588 0.076 Uiso calc R 1 . .
H H23B -0.1368 -0.1719 0.4917 0.076 Uiso calc R 1 . .
H H23C -0.0114 -0.1374 0.5024 0.076 Uiso calc R 1 . .
C C24A 0.4293(5) -0.1028(3) 0.4046(2) 0.0287(13) Uani d . 1 . .
C C25A 0.3952(6) -0.1816(3) 0.4386(3) 0.0517(18) Uani d . 1 . .
H H25A 0.3609 -0.2100 0.4123 0.078 Uiso calc R 1 . .
H H25B 0.3321 -0.1795 0.4776 0.078 Uiso calc R 1 . .
H H25C 0.4712 -0.2051 0.4476 0.078 Uiso calc R 1 . .
C C26A 0.5413(5) -0.1092(3) 0.3498(3) 0.0465(16) Uani d . 1 . .
H H26A 0.5748 -0.0602 0.3309 0.070 Uiso calc R 1 . .
H H26B 0.5138 -0.1337 0.3190 0.070 Uiso calc R 1 . .
H H26C 0.6074 -0.1379 0.3645 0.070 Uiso calc R 1 . .
C C27A 0.4694(5) -0.0597(3) 0.4507(2) 0.0417(15) Uani d . 1 . .
H H27A 0.4961 -0.0100 0.4304 0.063 Uiso calc R 1 . .
H H27B 0.5397 -0.0843 0.4648 0.063 Uiso calc R 1 . .
H H27C 0.3981 -0.0571 0.4864 0.063 Uiso calc R 1 . .
C C28A 0.3788(6) 0.1316(3) 0.4077(2) 0.0467(17) Uani d . 1 . .
H H28A 0.2999 0.1481 0.3972 0.070 Uiso calc R 1 . .
H H28B 0.4136 0.1701 0.4253 0.070 Uiso calc R 1 . .
H H28C 0.3622 0.0872 0.4383 0.070 Uiso calc R 1 . .
C C29A 0.6577(5) 0.0943(3) 0.3460(3) 0.0551(19) Uani d . 1 . .
H H29A 0.7100 0.0803 0.3075 0.083 Uiso calc R 1 . .
H H29B 0.6563 0.0547 0.3802 0.083 Uiso calc R 1 . .
H H29C 0.6929 0.1390 0.3550 0.083 Uiso calc R 1 . .
C C30A 0.5066(5) 0.1913(3) 0.2768(2) 0.0393(15) Uani d . 1 . .
H H30A 0.4221 0.2067 0.2732 0.059 Uiso calc R 1 . .
H H30B 0.5546 0.1783 0.2370 0.059 Uiso calc R 1 . .
H H30C 0.5503 0.2315 0.2880 0.059 Uiso calc R 1 . .
C C31A 0.0407(5) 0.1256(3) 0.0575(2) 0.0300(13) Uani d . 1 . .
H H31A -0.0439 0.1435 0.0568 0.045 Uiso calc R 1 . .
H H31B 0.0396 0.0719 0.0623 0.045 Uiso calc R 1 . .
H H31C 0.1002 0.1449 0.0185 0.045 Uiso calc R 1 . .
C C32A 0.0529(5) 0.2500(2) 0.1080(2) 0.0284(13) Uani d . 1 . .
H H32A -0.0375 0.2550 0.1099 0.043 Uiso calc R 1 . .
H H32B 0.1015 0.2717 0.0669 0.043 Uiso calc R 1 . .
H H32C 0.0747 0.2754 0.1398 0.043 Uiso calc R 1 . .
Ru Ru1B 0.09676(4) 0.63569(2) 0.115900(18) 0.01900(12) Uani d . 1 . .
Cl Cl1B 0.04663(12) 0.74054(6) 0.17174(6) 0.0278(3) Uani d . 1 . .
Cl Cl2B 0.11675(13) 0.71495(7) 0.01828(6) 0.0323(3) Uani d . 1 . .
S S1B 0.30095(12) 0.65563(7) 0.10974(6) 0.0247(3) Uani d . 1 . .
Si Si1B -0.21556(15) 0.61342(9) 0.37330(7) 0.0355(4) Uani d . 1 . .
O O1B -0.1606(3) 0.53386(18) 0.34994(15) 0.0296(9) Uani d . 1 . .
O O2B 0.3538(3) 0.62659(19) 0.16344(16) 0.0341(9) Uani d . 1 . .
N N1B 0.1388(4) 0.5427(2) 0.07480(18) 0.0227(10) Uani d . 1 . .
N N2B -0.0989(4) 0.6230(2) 0.13090(18) 0.0219(10) Uani d . 1 . .
N N3B 0.0615(3) 0.5517(2) 0.19497(17) 0.0185(9) Uani d . 1 . .
C C1B 0.1459(5) 0.5359(3) 0.0146(2) 0.0268(13) Uani d . 1 . .
H H1BA 0.1197 0.5755 -0.0112 0.032 Uiso calc R 1 . .
C C2B 0.1902(5) 0.4731(3) -0.0107(2) 0.0334(14) Uani d . 1 . .
H H2BB 0.1956 0.4701 -0.0532 0.040 Uiso calc R 1 . .
C C3B 0.2263(5) 0.4147(3) 0.0269(2) 0.0348(14) Uani d . 1 . .
H H3BA 0.2582 0.3716 0.0104 0.042 Uiso calc R 1 . .
C C4B 0.2153(5) 0.4203(3) 0.0897(2) 0.0277(13) Uani d . 1 . .
H H4BA 0.2376 0.3805 0.1166 0.033 Uiso calc R 1 . .
C C5B 0.1715(4) 0.4846(3) 0.1120(2) 0.0220(12) Uani d . 1 . .
C C6B 0.1608(4) 0.4966(2) 0.1781(2) 0.0205(11) Uani d . 1 . .
H H6BA 0.1382 0.4499 0.2061 0.025 Uiso calc R 1 . .
H H6BB 0.2427 0.5145 0.1827 0.025 Uiso calc R 1 . .
C C7B -0.0641(4) 0.5167(2) 0.1998(2) 0.0212(12) Uani d . 1 . .
H H7BA -0.0519 0.4752 0.1755 0.025 Uiso calc R 1 . .
H H7BB -0.1013 0.4968 0.2437 0.025 Uiso calc R 1 . .
C C8B -0.1535(5) 0.5687(3) 0.1771(2) 0.0209(12) Uani d . 1 . .
C C9B -0.2821(5) 0.5614(3) 0.1982(2) 0.0313(13) Uani d . 1 . .
H H9BA -0.3181 0.5234 0.2306 0.038 Uiso calc R 1 . .
C C10B -0.3592(5) 0.6103(3) 0.1717(3) 0.0367(15) Uani d . 1 . .
H H10B -0.4485 0.6055 0.1852 0.044 Uiso calc R 1 . .
C C11B -0.3037(5) 0.6664(3) 0.1252(3) 0.0359(14) Uani d . 1 . .
H H11A -0.3541 0.7011 0.1069 0.043 Uiso calc R 1 . .
C C12B -0.1740(5) 0.6704(3) 0.1064(2) 0.0275(13) Uani d . 1 . .
H H12A -0.1360 0.7085 0.0745 0.033 Uiso calc R 1 . .
C C13B 0.0659(5) 0.5802(3) 0.25443(19) 0.0225(12) Uani d . 1 . .
H H13C 0.1443 0.6099 0.2470 0.027 Uiso calc R 1 . .
H H13D -0.0062 0.6131 0.2650 0.027 Uiso calc R 1 . .
C C14B 0.0617(5) 0.5227(3) 0.3090(2) 0.0230(12) Uani d . 1 . .
C C15B -0.0486(5) 0.4984(3) 0.3533(2) 0.0250(12) Uani d . 1 . .
C C16B -0.0451(5) 0.4371(3) 0.3990(2) 0.0276(13) Uani d . 1 . .
C C17B 0.0722(5) 0.4081(3) 0.4004(2) 0.0311(14) Uani d . 1 . .
H H17B 0.0757 0.3676 0.4311 0.037 Uiso calc R 1 . .
C C18B 0.1847(5) 0.4341(3) 0.3601(2) 0.0294(13) Uani d . 1 . .
C C19B 0.1757(5) 0.4917(3) 0.3149(2) 0.0287(13) Uani d . 1 . .
H H19B 0.2510 0.5110 0.2866 0.034 Uiso calc R 1 . .
C C20B 0.3134(5) 0.3992(3) 0.3607(3) 0.0381(15) Uani d . 1 . .
C C21B 0.3074(7) 0.3400(4) 0.4148(3) 0.089(3) Uani d . 1 . .
H H21D 0.3919 0.3204 0.4133 0.134 Uiso calc R 1 . .
H H21E 0.2501 0.3005 0.4126 0.134 Uiso calc R 1 . .
H H21F 0.2764 0.3604 0.4536 0.134 Uiso calc R 1 . .
C C22B 0.3627(8) 0.3685(5) 0.3007(3) 0.102(3) Uani d . 1 . .
H H22D 0.4485 0.3508 0.2988 0.153 Uiso calc R 1 . .
H H22E 0.3640 0.4070 0.2656 0.153 Uiso calc R 1 . .
H H22F 0.3078 0.3278 0.2986 0.153 Uiso calc R 1 . .
C C23B 0.4075(6) 0.4569(4) 0.3655(3) 0.074(2) Uani d . 1 . .
H H23D 0.4914 0.4355 0.3609 0.111 Uiso calc R 1 . .
H H23E 0.3815 0.4740 0.4061 0.111 Uiso calc R 1 . .
H H23F 0.4101 0.4983 0.3326 0.111 Uiso calc R 1 . .
C C24B -0.1653(5) 0.4035(3) 0.4473(2) 0.0344(14) Uani d . 1 . .
C C25B -0.1391(6) 0.3274(3) 0.4791(3) 0.0499(18) Uani d . 1 . .
H H25D -0.2166 0.3071 0.5082 0.075 Uiso calc R 1 . .
H H25E -0.0736 0.3318 0.5017 0.075 Uiso calc R 1 . .
H H25F -0.1105 0.2949 0.4477 0.075 Uiso calc R 1 . .
C C26B -0.2744(6) 0.3947(3) 0.4168(3) 0.0524(18) Uani d . 1 . .
H H26D -0.3490 0.3749 0.4485 0.079 Uiso calc R 1 . .
H H26E -0.2504 0.3609 0.3860 0.079 Uiso calc R 1 . .
H H26F -0.2939 0.4425 0.3964 0.079 Uiso calc R 1 . .
C C27B -0.2033(6) 0.4525(3) 0.4985(2) 0.0491(18) Uani d . 1 . .
H H27D -0.2791 0.4319 0.5289 0.074 Uiso calc R 1 . .
H H27E -0.2208 0.5018 0.4802 0.074 Uiso calc R 1 . .
H H27F -0.1343 0.4552 0.5193 0.074 Uiso calc R 1 . .
C C28B -0.1051(6) 0.6473(3) 0.4147(3) 0.0505(17) Uani d . 1 . .
H H28D -0.0215 0.6557 0.3864 0.076 Uiso calc R 1 . .
H H28E -0.0994 0.6109 0.4501 0.076 Uiso calc R 1 . .
H H28F -0.1359 0.6934 0.4295 0.076 Uiso calc R 1 . .
C C29B -0.3792(6) 0.5965(3) 0.4213(3) 0.0556(18) Uani d . 1 . .
H H29D -0.3771 0.5670 0.4610 0.083 Uiso calc R 1 . .
H H29E -0.4279 0.5701 0.3993 0.083 Uiso calc R 1 . .
H H29F -0.4190 0.6434 0.4290 0.083 Uiso calc R 1 . .
C C30B -0.2306(6) 0.6826(3) 0.3077(3) 0.0477(16) Uani d . 1 . .
H H30D -0.1471 0.6941 0.2799 0.072 Uiso calc R 1 . .
H H30E -0.2667 0.7272 0.3234 0.072 Uiso calc R 1 . .
H H30F -0.2860 0.6633 0.2848 0.072 Uiso calc R 1 . .
C C31B 0.4028(5) 0.6244(3) 0.0436(2) 0.0397(15) Uani d . 1 . .
H H31D 0.4893 0.6417 0.0395 0.059 Uiso calc R 1 . .
H H31E 0.3745 0.6436 0.0062 0.059 Uiso calc R 1 . .
H H31F 0.4005 0.5707 0.0489 0.059 Uiso calc R 1 . .
C C32B 0.3455(5) 0.7505(3) 0.0915(2) 0.0321(14) Uani d . 1 . .
H H32D 0.4363 0.7559 0.0879 0.048 Uiso calc R 1 . .
H H32E 0.2988 0.7771 0.1245 0.048 Uiso calc R 1 . .
H H32F 0.3259 0.7705 0.0520 0.048 Uiso calc R 1 . .
Cl Cl1C 0.47593(17) 0.55631(10) 0.87226(9) 0.0723(6) Uani d D 1 . .
C C1C 0.4109(5) 0.6421(2) 0.8598(3) 0.068(2) Uani d D 1 . .
H H1C1 0.3867 0.6620 0.8997 0.082 Uiso calc R 1 . .
H H1C2 0.4759 0.6755 0.8312 0.082 Uiso calc R 1 . .
Cl Cl2C 0.27935(18) 0.64103(10) 0.82890(11) 0.0853(7) Uani d D 1 . .
Cl Cl1D -0.0460(8) 0.3220(2) 0.2756(2) 0.075(2) Uani d PDU 0.693(16) A 1
C C1D 0.0112(11) 0.2334(4) 0.2809(3) 0.050(3) Uani d PDU 0.693(16) A 1
H H1D1 -0.0374 0.2030 0.2611 0.060 Uiso calc PR 0.693(16) A 1
H H1D2 0.1002 0.2347 0.2571 0.060 Uiso calc PR 0.693(16) A 1
Cl Cl2D 0.0030(13) 0.1918(5) 0.3562(4) 0.093(2) Uani d PDU 0.693(16) A 1
Cl Cl1E -0.0996(13) 0.2932(12) 0.2747(6) 0.096(4) Uani d PDU 0.307(16) A 2
C C1E 0.0426(14) 0.2746(15) 0.2952(10) 0.075(8) Uani d PDU 0.307(16) A 2
H H1E1 0.1067 0.2647 0.2580 0.090 Uiso calc PR 0.307(16) A 2
H H1E2 0.0711 0.3187 0.3092 0.090 Uiso calc PR 0.307(16) A 2
Cl Cl2E 0.035(4) 0.2007(13) 0.3534(9) 0.109(9) Uani d PDU 0.307(16) A 2

loop_
_atom_site_aniso_label
_atom_site_aniso_U_11
_atom_site_aniso_U_22
_atom_site_aniso_U_33
_atom_site_aniso_U_12
_atom_site_aniso_U_13
_atom_site_aniso_U_23
Ru1A 0.0150(2) 0.0158(2) 0.0193(2) -0.00084(17) -0.00409(18) 0.00129(17)
Cl1A 0.0263(7) 0.0180(7) 0.0291(7) 0.0011(5) -0.0106(6) -0.0010(5)
Cl2A 0.0276(8) 0.0246(7) 0.0232(7) -0.0017(6) -0.0035(6) 0.0065(5)
S1A 0.0161(7) 0.0228(7) 0.0237(7) 0.0007(5) -0.0067(6) 0.0000(6)
Si1A 0.0315(9) 0.0294(9) 0.0326(9) -0.0023(7) -0.0132(7) -0.0018(7)
O1A 0.022(2) 0.030(2) 0.030(2) -0.0017(16) -0.0065(16) -0.0006(16)
O2A 0.0152(19) 0.035(2) 0.0273(19) -0.0032(16) -0.0022(16) 0.0034(16)
N1A 0.020(2) 0.013(2) 0.025(2) 0.0036(17) -0.0107(19) 0.0009(18)
N2A 0.018(2) 0.019(2) 0.017(2) 0.0043(18) -0.0025(18) -0.0018(18)
N3A 0.018(2) 0.014(2) 0.021(2) -0.0021(17) -0.0058(18) 0.0002(17)
C1A 0.027(3) 0.028(3) 0.019(3) 0.006(2) -0.005(2) 0.002(2)
C2A 0.047(4) 0.033(4) 0.025(3) 0.009(3) -0.010(3) -0.012(3)
C3A 0.043(4) 0.022(3) 0.046(4) 0.003(3) -0.020(3) -0.010(3)
C4A 0.030(3) 0.016(3) 0.045(4) -0.004(2) -0.014(3) 0.004(2)
C5A 0.017(3) 0.020(3) 0.032(3) 0.000(2) -0.012(2) 0.003(2)
C6A 0.023(3) 0.017(3) 0.026(3) 0.000(2) 0.001(2) 0.001(2)
C7A 0.017(3) 0.014(3) 0.027(3) 0.005(2) -0.010(2) 0.000(2)
C8A 0.023(3) 0.014(3) 0.021(3) 0.003(2) -0.002(2) -0.004(2)
C9A 0.021(3) 0.027(3) 0.023(3) 0.008(2) -0.007(2) -0.001(2)
C10A 0.012(3) 0.045(4) 0.031(3) 0.000(2) -0.004(2) -0.004(3)
C11A 0.015(3) 0.028(3) 0.029(3) -0.003(2) 0.001(2) -0.002(2)
C12A 0.021(3) 0.021(3) 0.026(3) -0.004(2) 0.000(2) 0.000(2)
C13A 0.017(3) 0.020(3) 0.022(3) 0.003(2) -0.002(2) -0.004(2)
C14A 0.027(3) 0.018(3) 0.024(3) 0.000(2) -0.006(2) 0.001(2)
C15A 0.016(3) 0.021(3) 0.022(3) 0.002(2) -0.004(2) 0.000(2)
C16A 0.026(3) 0.017(3) 0.024(3) -0.001(2) -0.011(2) 0.002(2)
C17A 0.032(3) 0.027(3) 0.022(3) -0.004(3) -0.006(3) 0.002(2)
C18A 0.025(3) 0.028(3) 0.025(3) -0.001(2) -0.006(2) 0.001(2)
C19A 0.023(3) 0.023(3) 0.021(3) 0.000(2) -0.003(2) 0.003(2)
C20A 0.022(3) 0.047(4) 0.041(4) -0.008(3) -0.006(3) 0.018(3)
C21A 0.029(4) 0.065(5) 0.097(6) 0.009(3) 0.016(4) 0.029(4)
C22A 0.058(5) 0.106(6) 0.072(5) -0.058(5) -0.024(4) 0.021(5)
C23A 0.032(4) 0.054(4) 0.052(4) -0.012(3) -0.002(3) 0.027(3)
C24A 0.024(3) 0.030(3) 0.035(3) -0.003(2) -0.016(3) 0.006(2)
C25A 0.048(4) 0.036(4) 0.076(5) 0.002(3) -0.034(4) 0.011(3)
C26A 0.034(4) 0.050(4) 0.060(4) 0.011(3) -0.020(3) -0.009(3)
C27A 0.045(4) 0.048(4) 0.039(3) 0.001(3) -0.025(3) -0.002(3)
C28A 0.061(5) 0.043(4) 0.035(3) 0.006(3) -0.009(3) -0.007(3)
C29A 0.041(4) 0.045(4) 0.085(5) -0.008(3) -0.032(4) 0.003(4)
C30A 0.049(4) 0.026(3) 0.040(3) -0.009(3) -0.006(3) -0.003(3)
C31A 0.022(3) 0.039(3) 0.034(3) 0.005(2) -0.014(3) -0.009(3)
C32A 0.019(3) 0.025(3) 0.043(3) 0.006(2) -0.014(3) 0.000(3)
Ru1B 0.0183(2) 0.0168(2) 0.0210(2) 0.00028(17) -0.00551(18) 0.00220(17)
Cl1B 0.0285(8) 0.0185(7) 0.0332(7) 0.0010(5) -0.0036(6) 0.0000(6)
Cl2B 0.0388(9) 0.0288(8) 0.0268(7) -0.0020(6) -0.0106(6) 0.0105(6)
S1B 0.0189(7) 0.0261(8) 0.0276(7) 0.0002(6) -0.0048(6) 0.0004(6)
Si1B 0.0317(10) 0.0375(10) 0.0354(9) 0.0037(7) -0.0036(8) -0.0065(8)
O1B 0.031(2) 0.028(2) 0.029(2) 0.0044(17) -0.0087(17) -0.0026(16)
O2B 0.022(2) 0.038(2) 0.042(2) 0.0010(17) -0.0139(18) 0.0059(18)
N1B 0.018(2) 0.023(2) 0.027(2) 0.0021(18) -0.0056(19) -0.001(2)
N2B 0.019(2) 0.022(3) 0.026(2) 0.0008(19) -0.008(2) -0.005(2)
N3B 0.013(2) 0.020(2) 0.023(2) -0.0010(17) -0.0072(18) 0.0022(18)
C1B 0.021(3) 0.030(3) 0.025(3) -0.005(2) -0.004(2) 0.005(2)
C2B 0.041(4) 0.030(3) 0.031(3) -0.003(3) -0.008(3) -0.009(3)
C3B 0.031(3) 0.029(3) 0.042(4) -0.001(3) 0.001(3) -0.013(3)
C4B 0.024(3) 0.020(3) 0.036(3) 0.001(2) -0.005(3) 0.002(2)
C5B 0.018(3) 0.018(3) 0.027(3) -0.002(2) -0.003(2) 0.003(2)
C6B 0.023(3) 0.017(3) 0.021(3) 0.007(2) -0.008(2) 0.004(2)
C7B 0.018(3) 0.019(3) 0.024(3) -0.005(2) -0.005(2) 0.004(2)
C8B 0.021(3) 0.020(3) 0.025(3) -0.003(2) -0.010(2) -0.005(2)
C9B 0.026(3) 0.029(3) 0.040(3) -0.002(3) -0.012(3) -0.001(3)
C10B 0.016(3) 0.043(4) 0.054(4) 0.001(3) -0.013(3) -0.010(3)
C11B 0.032(4) 0.033(3) 0.048(4) 0.006(3) -0.019(3) -0.007(3)
C12B 0.028(3) 0.021(3) 0.034(3) 0.006(2) -0.014(3) 0.005(2)
C13B 0.029(3) 0.024(3) 0.015(3) 0.004(2) -0.007(2) -0.001(2)
C14B 0.026(3) 0.023(3) 0.020(3) -0.001(2) -0.007(2) -0.002(2)
C15B 0.021(3) 0.024(3) 0.031(3) 0.002(2) -0.008(2) -0.001(2)
C16B 0.037(4) 0.025(3) 0.021(3) -0.002(3) -0.008(3) -0.002(2)
C17B 0.042(4) 0.024(3) 0.026(3) 0.002(3) -0.008(3) 0.002(2)
C18B 0.033(3) 0.027(3) 0.028(3) 0.005(3) -0.005(3) -0.004(3)
C19B 0.031(3) 0.035(3) 0.021(3) -0.006(3) -0.007(2) -0.002(2)
C20B 0.034(4) 0.045(4) 0.038(4) 0.017(3) -0.015(3) -0.005(3)
C21B 0.067(6) 0.097(7) 0.088(6) 0.035(5) -0.018(5) 0.040(5)
C22B 0.102(7) 0.138(8) 0.089(6) 0.079(6) -0.041(5) -0.072(6)
C23B 0.044(5) 0.076(6) 0.108(6) 0.022(4) -0.028(4) -0.015(5)
C24B 0.033(3) 0.033(3) 0.030(3) -0.003(3) 0.002(3) 0.004(3)
C25B 0.054(4) 0.033(4) 0.054(4) -0.011(3) -0.007(3) 0.014(3)
C26B 0.046(4) 0.055(4) 0.049(4) -0.019(3) -0.005(3) 0.008(3)
C27B 0.059(5) 0.049(4) 0.030(3) -0.004(3) 0.008(3) -0.004(3)
C28B 0.055(4) 0.046(4) 0.056(4) -0.001(3) -0.017(3) -0.018(3)
C29B 0.044(4) 0.056(5) 0.059(4) 0.008(3) 0.005(3) -0.015(3)
C30B 0.048(4) 0.045(4) 0.049(4) 0.020(3) -0.010(3) -0.006(3)
C31B 0.024(3) 0.041(4) 0.050(4) -0.004(3) 0.005(3) -0.013(3)
C32B 0.025(3) 0.030(3) 0.037(3) -0.005(2) -0.003(3) 0.001(3)
Cl1C 0.0637(13) 0.0573(12) 0.0960(14) -0.0096(9) -0.0320(11) 0.0135(10)
C1C 0.089(6) 0.042(4) 0.079(5) -0.016(4) -0.037(5) 0.001(4)
Cl2C 0.0590(13) 0.0635(13) 0.1423(19) 0.0031(10) -0.0388(13) -0.0191(13)
Cl1D 0.100(5) 0.048(2) 0.075(2) 0.026(2) -0.015(2) -0.0104(17)
C1D 0.065(8) 0.042(5) 0.044(4) 0.013(5) -0.007(5) -0.017(4)
Cl2D 0.137(5) 0.073(3) 0.054(3) 0.031(3) -0.006(3) 0.004(3)
Cl1E 0.085(8) 0.107(12) 0.109(7) 0.030(7) -0.040(6) -0.031(7)
C1E 0.077(14) 0.11(2) 0.047(15) 0.013(18) -0.022(13) -0.028(11)
Cl2E 0.17(2) 0.115(13) 0.045(8) 0.076(13) -0.028(9) -0.038(7)

loop_
_atom_type_symbol
_atom_type_description
_atom_type_scat_dispersion_real
_atom_type_scat_dispersion_imag
_atom_type_scat_source
C C 0.0033 0.0016 'International Tables Vol C Tables 4.2.6.8 and 6.1.1.4'
H H 0.0000 0.0000 'International Tables Vol C Tables 4.2.6.8 and 6.1.1.4'
N N 0.0061 0.0033 'International Tables Vol C Tables 4.2.6.8 and 6.1.1.4'
O O 0.0106 0.0060 'International Tables Vol C Tables 4.2.6.8 and 6.1.1.4'
Si Si 0.0817 0.0704 'International Tables Vol C Tables 4.2.6.8 and 6.1.1.4'
S S 0.1246 0.1234 'International Tables Vol C Tables 4.2.6.8 and 6.1.1.4'
Cl Cl 0.1484 0.1585 'International Tables Vol C Tables 4.2.6.8 and 6.1.1.4'
Ru Ru -1.2594 0.8363 'International Tables Vol C Tables 4.2.6.8 and 6.1.1.4'

loop_
_geom_angle_atom_site_label_1
_geom_angle_atom_site_label_2
_geom_angle_atom_site_label_3
_geom_angle_site_symmetry_1
_geom_angle_site_symmetry_3
_geom_angle
_geom_angle_publ_flag
N1A Ru1A N2A . . 96.38(15) ?
N1A Ru1A N3A . . 77.42(14) ?
N2A Ru1A N3A . . 79.17(14) ?
N1A Ru1A S1A . . 88.67(11) ?
N2A Ru1A S1A . . 174.29(10) ?
N3A Ru1A S1A . . 99.43(11) ?
N1A Ru1A Cl2A . . 94.58(11) ?
N2A Ru1A Cl2A . . 93.85(10) ?
N3A Ru1A Cl2A . . 168.59(11) ?
S1A Ru1A Cl2A . . 88.38(5) ?
N1A Ru1A Cl1A . . 176.16(11) ?
N2A Ru1A Cl1A . . 84.67(10) ?
N3A Ru1A Cl1A . . 99.19(10) ?
S1A Ru1A Cl1A . . 90.12(4) ?
Cl2A Ru1A Cl1A . . 89.03(4) ?
O2A S1A C32A . . 105.4(2) ?
O2A S1A C31A . . 106.6(2) ?
C32A S1A C31A . . 98.9(2) ?
O2A S1A Ru1A . . 118.72(15) ?
C32A S1A Ru1A . . 113.44(16) ?
C31A S1A Ru1A . . 111.64(17) ?
O1A Si1A C30A . . 112.6(2) ?
O1A Si1A C28A . . 108.5(2) ?
C30A Si1A C28A . . 108.7(3) ?
O1A Si1A C29A . . 106.6(2) ?
C30A Si1A C29A . . 105.4(3) ?
C28A Si1A C29A . . 115.1(3) ?
C15A O1A Si1A . . 129.6(3) ?
C1A N1A C5A . . 118.2(4) ?
C1A N1A Ru1A . . 127.2(3) ?
C5A N1A Ru1A . . 114.2(3) ?
C8A N2A C12A . . 118.9(4) ?
C8A N2A Ru1A . . 115.5(3) ?
C12A N2A Ru1A . . 123.8(3) ?
C6A N3A C13A . . 112.6(3) ?
C6A N3A C7A . . 107.0(3) ?
C13A N3A C7A . . 110.8(4) ?
C6A N3A Ru1A . . 105.0(3) ?
C13A N3A Ru1A . . 113.8(3) ?
C7A N3A Ru1A . . 107.1(3) ?
N1A C1A C2A . . 122.3(5) ?
N1A C1A H1AA . . 118.8 ?
C2A C1A H1AA . . 118.8 ?
C3A C2A C1A . . 120.6(5) ?
C3A C2A H2AB . . 119.7 ?
C1A C2A H2AB . . 119.7 ?
C2A C3A C4A . . 118.5(5) ?
C2A C3A H3AA . . 120.8 ?
C4A C3A H3AA . . 120.8 ?
C3A C4A C5A . . 119.2(5) ?
C3A C4A H4AA . . 120.4 ?
C5A C4A H4AA . . 120.4 ?
N1A C5A C4A . . 121.1(4) ?
N1A C5A C6A . . 115.5(4) ?
C4A C5A C6A . . 123.4(4) ?
N3A C6A C5A . . 107.8(3) ?
N3A C6A H6AA . . 110.1 ?
C5A C6A H6AA . . 110.1 ?
N3A C6A H6AB . . 110.1 ?
C5A C6A H6AB . . 110.1 ?
H6AA C6A H6AB . . 108.5 ?
C8A C7A N3A . . 109.6(4) ?
C8A C7A H7AA . . 109.8 ?
N3A C7A H7AA . . 109.8 ?
C8A C7A H7AB . . 109.8 ?
N3A C7A H7AB . . 109.8 ?
H7AA C7A H7AB . . 108.2 ?
N2A C8A C9A . . 122.1(4) ?
N2A C8A C7A . . 115.4(4) ?
C9A C8A C7A . . 122.5(4) ?
C10A C9A C8A . . 119.1(5) ?
C10A C9A H9AA . . 120.5 ?
C8A C9A H9AA . . 120.5 ?
C9A C10A C11A . . 118.9(5) ?
C9A C10A H10A . . 120.5 ?
C11A C10A H10A . . 120.5 ?
C12A C11A C10A . . 119.0(4) ?
C12A C11A H11B . . 120.5 ?
C10A C11A H11B . . 120.5 ?
N2A C12A C11A . . 122.0(5) ?
N2A C12A H12B . . 119.0 ?
C11A C12A H12B . . 119.0 ?
N3A C13A C14A . . 115.2(4) ?
N3A C13A H13A . . 108.5 ?
C14A C13A H13A . . 108.5 ?
N3A C13A H13B . . 108.5 ?
C14A C13A H13B . . 108.5 ?
H13A C13A H13B . . 107.5 ?
C19A C14A C15A . . 119.2(4) ?
C19A C14A C13A . . 118.1(4) ?
C15A C14A C13A . . 122.7(4) ?
O1A C15A C16A . . 121.4(4) ?
O1A C15A C14A . . 118.0(4) ?
C16A C15A C14A . . 120.6(4) ?
C15A C16A C17A . . 116.3(5) ?
C15A C16A C24A . . 123.8(4) ?
C17A C16A C24A . . 119.8(4) ?
C18A C17A C16A . . 124.7(5) ?
C18A C17A H17A . . 117.6 ?
C16A C17A H17A . . 117.6 ?
C17A C18A C19A . . 116.7(5) ?
C17A C18A C20A . . 123.5(5) ?
C19A C18A C20A . . 119.8(5) ?
C18A C19A C14A . . 121.6(5) ?
C18A C19A H19A . . 119.2 ?
C14A C19A H19A . . 119.2 ?
C22A C20A C18A . . 110.3(5) ?
C22A C20A C23A . . 109.0(5) ?
C18A C20A C23A . . 112.6(5) ?
C22A C20A C21A . . 108.9(6) ?
C18A C20A C21A . . 108.9(5) ?
C23A C20A C21A . . 107.0(5) ?
C20A C21A H21A . . 109.5 ?
C20A C21A H21B . . 109.5 ?
H21A C21A H21B . . 109.5 ?
C20A C21A H21C . . 109.5 ?
H21A C21A H21C . . 109.5 ?
H21B C21A H21C . . 109.5 ?
C20A C22A H22A . . 109.5 ?
C20A C22A H22B . . 109.5 ?
H22A C22A H22B . . 109.5 ?
C20A C22A H22C . . 109.5 ?
H22A C22A H22C . . 109.5 ?
H22B C22A H22C . . 109.5 ?
C20A C23A H23A . . 109.5 ?
C20A C23A H23B . . 109.5 ?
H23A C23A H23B . . 109.5 ?
C20A C23A H23C . . 109.5 ?
H23A C23A H23C . . 109.5 ?
H23B C23A H23C . . 109.5 ?
C26A C24A C27A . . 109.8(4) ?
C26A C24A C16A . . 111.3(4) ?
C27A C24A C16A . . 109.8(4) ?
C26A C24A C25A . . 106.6(5) ?
C27A C24A C25A . . 106.6(4) ?
C16A C24A C25A . . 112.6(4) ?
C24A C25A H25A . . 109.5 ?
C24A C25A H25B . . 109.5 ?
H25A C25A H25B . . 109.5 ?
C24A C25A H25C . . 109.5 ?
H25A C25A H25C . . 109.5 ?
H25B C25A H25C . . 109.5 ?
C24A C26A H26A . . 109.5 ?
C24A C26A H26B . . 109.5 ?
H26A C26A H26B . . 109.5 ?
C24A C26A H26C . . 109.5 ?
H26A C26A H26C . . 109.5 ?
H26B C26A H26C . . 109.5 ?
C24A C27A H27A . . 109.5 ?
C24A C27A H27B . . 109.5 ?
H27A C27A H27B . . 109.5 ?
C24A C27A H27C . . 109.5 ?
H27A C27A H27C . . 109.5 ?
H27B C27A H27C . . 109.5 ?
Si1A C28A H28A . . 109.5 ?
Si1A C28A H28B . . 109.5 ?
H28A C28A H28B . . 109.5 ?
Si1A C28A H28C . . 109.5 ?
H28A C28A H28C . . 109.5 ?
H28B C28A H28C . . 109.5 ?
Si1A C29A H29A . . 109.5 ?
Si1A C29A H29B . . 109.5 ?
H29A C29A H29B . . 109.5 ?
Si1A C29A H29C . . 109.5 ?
H29A C29A H29C . . 109.5 ?
H29B C29A H29C . . 109.5 ?
Si1A C30A H30A . . 109.5 ?
Si1A C30A H30B . . 109.5 ?
H30A C30A H30B . . 109.5 ?
Si1A C30A H30C . . 109.5 ?
H30A C30A H30C . . 109.5 ?
H30B C30A H30C . . 109.5 ?
S1A C31A H31A . . 109.5 ?
S1A C31A H31B . . 109.5 ?
H31A C31A H31B . . 109.5 ?
S1A C31A H31C . . 109.5 ?
H31A C31A H31C . . 109.5 ?
H31B C31A H31C . . 109.5 ?
S1A C32A H32A . . 109.5 ?
S1A C32A H32B . . 109.5 ?
H32A C32A H32B . . 109.5 ?
S1A C32A H32C . . 109.5 ?
H32A C32A H32C . . 109.5 ?
H32B C32A H32C . . 109.5 ?
N1B Ru1B N2B . . 95.09(15) ?
N1B Ru1B N3B . . 78.23(15) ?
N2B Ru1B N3B . . 80.17(15) ?
N1B Ru1B S1B . . 90.67(11) ?
N2B Ru1B S1B . . 173.35(11) ?
N3B Ru1B S1B . . 97.80(10) ?
N1B Ru1B Cl2B . . 93.91(12) ?
N2B Ru1B Cl2B . . 93.62(12) ?
N3B Ru1B Cl2B . . 169.41(10) ?
S1B Ru1B Cl2B . . 89.29(5) ?
N1B Ru1B Cl1B . . 175.87(12) ?
N2B Ru1B Cl1B . . 84.96(11) ?
N3B Ru1B Cl1B . . 97.72(11) ?
S1B Ru1B Cl1B . . 89.06(5) ?
Cl2B Ru1B Cl1B . . 90.20(5) ?
O2B S1B C32B . . 106.0(2) ?
O2B S1B C31B . . 105.7(2) ?
C32B S1B C31B . . 97.9(2) ?
O2B S1B Ru1B . . 118.80(14) ?
C32B S1B Ru1B . . 112.96(18) ?
C31B S1B Ru1B . . 113.15(18) ?
O1B Si1B C30B . . 112.1(2) ?
O1B Si1B C28B . . 107.8(2) ?
C30B Si1B C28B . . 110.0(3) ?
O1B Si1B C29B . . 107.9(2) ?
C30B Si1B C29B . . 104.9(3) ?
C28B Si1B C29B . . 114.1(3) ?
C15B O1B Si1B . . 130.3(3) ?
C1B N1B C5B . . 118.4(4) ?
C1B N1B Ru1B . . 126.7(3) ?
C5B N1B Ru1B . . 114.7(3) ?
C12B N2B C8B . . 118.5(4) ?
C12B N2B Ru1B . . 125.0(3) ?
C8B N2B Ru1B . . 115.6(3) ?
C6B N3B C7B . . 108.0(3) ?
C6B N3B C13B . . 112.2(4) ?
C7B N3B C13B . . 111.2(3) ?
C6B N3B Ru1B . . 104.3(3) ?
C7B N3B Ru1B . . 107.8(3) ?
C13B N3B Ru1B . . 113.0(3) ?
N1B C1B C2B . . 122.2(5) ?
N1B C1B H1BA . . 118.9 ?
C2B C1B H1BA . . 118.9 ?
C3B C2B C1B . . 119.1(5) ?
C3B C2B H2BB . . 120.4 ?
C1B C2B H2BB . . 120.4 ?
C2B C3B C4B . . 119.1(5) ?
C2B C3B H3BA . . 120.5 ?
C4B C3B H3BA . . 120.5 ?
C5B C4B C3B . . 119.0(5) ?
C5B C4B H4BA . . 120.5 ?
C3B C4B H4BA . . 120.5 ?
N1B C5B C4B . . 122.2(5) ?
N1B C5B C6B . . 115.0(4) ?
C4B C5B C6B . . 122.8(5) ?
N3B C6B C5B . . 109.1(4) ?
N3B C6B H6BA . . 109.9 ?
C5B C6B H6BA . . 109.9 ?
N3B C6B H6BB . . 109.9 ?
C5B C6B H6BB . . 109.9 ?
H6BA C6B H6BB . . 108.3 ?
C8B C7B N3B . . 112.6(4) ?
C8B C7B H7BA . . 109.1 ?
N3B C7B H7BA . . 109.1 ?
C8B C7B H7BB . . 109.1 ?
N3B C7B H7BB . . 109.1 ?
H7BA C7B H7BB . . 107.8 ?
N2B C8B C9B . . 121.7(5) ?
N2B C8B C7B . . 115.1(4) ?
C9B C8B C7B . . 123.1(4) ?
C8B C9B C10B . . 119.2(5) ?
C8B C9B H9BA . . 120.4 ?
C10B C9B H9BA . . 120.4 ?
C11B C10B C9B . . 119.1(5) ?
C11B C10B H10B . . 120.4 ?
C9B C10B H10B . . 120.4 ?
C12B C11B C10B . . 118.4(5) ?
C12B C11B H11A . . 120.8 ?
C10B C11B H11A . . 120.8 ?
N2B C12B C11B . . 123.0(5) ?
N2B C12B H12A . . 118.5 ?
C11B C12B H12A . . 118.5 ?
C14B C13B N3B . . 115.2(4) ?
C14B C13B H13C . . 108.5 ?
N3B C13B H13C . . 108.5 ?
C14B C13B H13D . . 108.5 ?
N3B C13B H13D . . 108.5 ?
H13C C13B H13D . . 107.5 ?
C19B C14B C15B . . 118.8(5) ?
C19B C14B C13B . . 116.8(4) ?
C15B C14B C13B . . 124.4(5) ?
O1B C15B C14B . . 118.4(4) ?
O1B C15B C16B . . 121.6(4) ?
C14B C15B C16B . . 120.0(5) ?
C17B C16B C15B . . 116.9(5) ?
C17B C16B C24B . . 119.9(5) ?
C15B C16B C24B . . 123.1(5) ?
C16B C17B C18B . . 124.7(5) ?
C16B C17B H17B . . 117.7 ?
C18B C17B H17B . . 117.7 ?
C19B C18B C17B . . 116.1(5) ?
C19B C18B C20B . . 119.9(5) ?
C17B C18B C20B . . 123.8(5) ?
C18B C19B C14B . . 123.1(5) ?
C18B C19B H19B . . 118.4 ?
C14B C19B H19B . . 118.4 ?
C21B C20B C22B . . 109.9(6) ?
C21B C20B C23B . . 106.7(5) ?
C22B C20B C23B . . 108.2(6) ?
C21B C20B C18B . . 112.9(5) ?
C22B C20B C18B . . 109.0(5) ?
C23B C20B C18B . . 110.1(5) ?
C20B C21B H21D . . 109.5 ?
C20B C21B H21E . . 109.5 ?
H21D C21B H21E . . 109.5 ?
C20B C21B H21F . . 109.5 ?
H21D C21B H21F . . 109.5 ?
H21E C21B H21F . . 109.5 ?
C20B C22B H22D . . 109.5 ?
C20B C22B H22E . . 109.5 ?
H22D C22B H22E . . 109.5 ?
C20B C22B H22F . . 109.5 ?
H22D C22B H22F . . 109.5 ?
H22E C22B H22F . . 109.5 ?
C20B C23B H23D . . 109.5 ?
C20B C23B H23E . . 109.5 ?
H23D C23B H23E . . 109.5 ?
C20B C23B H23F . . 109.5 ?
H23D C23B H23F . . 109.5 ?
H23E C23B H23F . . 109.5 ?
C26B C24B C27B . . 110.5(5) ?
C26B C24B C25B . . 107.5(4) ?
C27B C24B C25B . . 106.8(5) ?
C26B C24B C16B . . 111.5(4) ?
C27B C24B C16B . . 109.1(4) ?
C25B C24B C16B . . 111.3(5) ?
C24B C25B H25D . . 109.5 ?
C24B C25B H25E . . 109.5 ?
H25D C25B H25E . . 109.5 ?
C24B C25B H25F . . 109.5 ?
H25D C25B H25F . . 109.5 ?
H25E C25B H25F . . 109.5 ?
C24B C26B H26D . . 109.5 ?
C24B C26B H26E . . 109.5 ?
H26D C26B H26E . . 109.5 ?
C24B C26B H26F . . 109.5 ?
H26D C26B H26F . . 109.5 ?
H26E C26B H26F . . 109.5 ?
C24B C27B H27D . . 109.5 ?
C24B C27B H27E . . 109.5 ?
H27D C27B H27E . . 109.5 ?
C24B C27B H27F . . 109.5 ?
H27D C27B H27F . . 109.5 ?
H27E C27B H27F . . 109.5 ?
Si1B C28B H28D . . 109.5 ?
Si1B C28B H28E . . 109.5 ?
H28D C28B H28E . . 109.5 ?
Si1B C28B H28F . . 109.5 ?
H28D C28B H28F . . 109.5 ?
H28E C28B H28F . . 109.5 ?
Si1B C29B H29D . . 109.5 ?
Si1B C29B H29E . . 109.5 ?
H29D C29B H29E . . 109.5 ?
Si1B C29B H29F . . 109.5 ?
H29D C29B H29F . . 109.5 ?
H29E C29B H29F . . 109.5 ?
Si1B C30B H30D . . 109.5 ?
Si1B C30B H30E . . 109.5 ?
H30D C30B H30E . . 109.5 ?
Si1B C30B H30F . . 109.5 ?
H30D C30B H30F . . 109.5 ?
H30E C30B H30F . . 109.5 ?
S1B C31B H31D . . 109.5 ?
S1B C31B H31E . . 109.5 ?
H31D C31B H31E . . 109.5 ?
S1B C31B H31F . . 109.5 ?
H31D C31B H31F . . 109.5 ?
H31E C31B H31F . . 109.5 ?
S1B C32B H32D . . 109.5 ?
S1B C32B H32E . . 109.5 ?
H32D C32B H32E . . 109.5 ?
S1B C32B H32F . . 109.5 ?
H32D C32B H32F . . 109.5 ?
H32E C32B H32F . . 109.5 ?
Cl2C C1C Cl1C . . 113.6(3) ?
Cl2C C1C H1C1 . . 108.9 ?
Cl1C C1C H1C1 . . 108.9 ?
Cl2C C1C H1C2 . . 108.9 ?
Cl1C C1C H1C2 . . 108.9 ?
H1C1 C1C H1C2 . . 107.7 ?
Cl2D C1D Cl1D . . 114.3(4) ?
Cl2D C1D H1D1 . . 108.7 ?
Cl1D C1D H1D1 . . 108.7 ?
Cl2D C1D H1D2 . . 108.7 ?
Cl1D C1D H1D2 . . 108.7 ?
H1D1 C1D H1D2 . . 107.6 ?
Cl2E C1E Cl1E . . 114.2(5) ?
Cl2E C1E H1E1 . . 108.7 ?
Cl1E C1E H1E1 . . 108.7 ?
Cl2E C1E H1E2 . . 108.7 ?
Cl1E C1E H1E2 . . 108.7 ?
H1E1 C1E H1E2 . . 107.6 ?

loop_
_geom_bond_atom_site_label_1
_geom_bond_atom_site_label_2
_geom_bond_site_symmetry_2
_geom_bond_distance
_geom_bond_publ_flag
Ru1A N1A . 2.060(4) ?
Ru1A N2A . 2.105(4) ?
Ru1A N3A . 2.151(4) ?
Ru1A S1A . 2.2359(14) ?
Ru1A Cl2A . 2.4293(13) ?
Ru1A Cl1A . 2.4371(12) ?
S1A O2A . 1.496(3) ?
S1A C32A . 1.780(5) ?
S1A C31A . 1.790(5) ?
Si1A O1A . 1.670(3) ?
Si1A C30A . 1.837(5) ?
Si1A C28A . 1.850(5) ?
Si1A C29A . 1.868(6) ?
O1A C15A . 1.397(5) ?
N1A C1A . 1.333(6) ?
N1A C5A . 1.368(5) ?
N2A C8A . 1.344(6) ?
N2A C12A . 1.349(5) ?
N3A C6A . 1.495(5) ?
N3A C13A . 1.514(5) ?
N3A C7A . 1.514(6) ?
C1A C2A . 1.370(6) ?
C1A H1AA . 0.9500 ?
C2A C3A . 1.365(7) ?
C2A H2AB . 0.9500 ?
C3A C4A . 1.378(7) ?
C3A H3AA . 0.9500 ?
C4A C5A . 1.399(6) ?
C4A H4AA . 0.9500 ?
C5A C6A . 1.515(6) ?
C6A H6AA . 0.9900 ?
C6A H6AB . 0.9900 ?
C7A C8A . 1.492(6) ?
C7A H7AA . 0.9900 ?
C7A H7AB . 0.9900 ?
C8A C9A . 1.383(7) ?
C9A C10A . 1.380(6) ?
C9A H9AA . 0.9500 ?
C10A C11A . 1.393(7) ?
C10A H10A . 0.9500 ?
C11A C12A . 1.376(6) ?
C11A H11B . 0.9500 ?
C12A H12B . 0.9500 ?
C13A C14A . 1.519(6) ?
C13A H13A . 0.9900 ?
C13A H13B . 0.9900 ?
C14A C19A . 1.397(6) ?
C14A C15A . 1.411(7) ?
C15A C16A . 1.399(6) ?
C16A C17A . 1.404(6) ?
C16A C24A . 1.544(7) ?
C17A C18A . 1.383(7) ?
C17A H17A . 0.9500 ?
C18A C19A . 1.387(6) ?
C18A C20A . 1.523(7) ?
C19A H19A . 0.9500 ?
C20A C22A . 1.513(8) ?
C20A C23A . 1.529(7) ?
C20A C21A . 1.545(8) ?
C21A H21A . 0.9800 ?
C21A H21B . 0.9800 ?
C21A H21C . 0.9800 ?
C22A H22A . 0.9800 ?
C22A H22B . 0.9800 ?
C22A H22C . 0.9800 ?
C23A H23A . 0.9800 ?
C23A H23B . 0.9800 ?
C23A H23C . 0.9800 ?
C24A C26A . 1.528(7) ?
C24A C27A . 1.532(7) ?
C24A C25A . 1.551(7) ?
C25A H25A . 0.9800 ?
C25A H25B . 0.9800 ?
C25A H25C . 0.9800 ?
C26A H26A . 0.9800 ?
C26A H26B . 0.9800 ?
C26A H26C . 0.9800 ?
C27A H27A . 0.9800 ?
C27A H27B . 0.9800 ?
C27A H27C . 0.9800 ?
C28A H28A . 0.9800 ?
C28A H28B . 0.9800 ?
C28A H28C . 0.9800 ?
C29A H29A . 0.9800 ?
C29A H29B . 0.9800 ?
C29A H29C . 0.9800 ?
C30A H30A . 0.9800 ?
C30A H30B . 0.9800 ?
C30A H30C . 0.9800 ?
C31A H31A . 0.9800 ?
C31A H31B . 0.9800 ?
C31A H31C . 0.9800 ?
C32A H32A . 0.9800 ?
C32A H32B . 0.9800 ?
C32A H32C . 0.9800 ?
Ru1B N1B . 2.052(4) ?
Ru1B N2B . 2.092(4) ?
Ru1B N3B . 2.149(4) ?
Ru1B S1B . 2.2324(14) ?
Ru1B Cl2B . 2.4220(13) ?
Ru1B Cl1B . 2.4320(13) ?
S1B O2B . 1.487(4) ?
S1B C32B . 1.787(5) ?
S1B C31B . 1.788(5) ?
Si1B O1B . 1.680(4) ?
Si1B C30B . 1.846(6) ?
Si1B C28B . 1.850(6) ?
Si1B C29B . 1.858(6) ?
O1B C15B . 1.391(6) ?
N1B C1B . 1.356(6) ?
N1B C5B . 1.361(6) ?
N2B C12B . 1.341(6) ?
N2B C8B . 1.366(6) ?
N3B C6B . 1.492(6) ?
N3B C7B . 1.498(5) ?
N3B C13B . 1.510(5) ?
C1B C2B . 1.391(7) ?
C1B H1BA . 0.9500 ?
C2B C3B . 1.385(7) ?
C2B H2BB . 0.9500 ?
C3B C4B . 1.402(7) ?
C3B H3BA . 0.9500 ?
C4B C5B . 1.384(6) ?
C4B H4BA . 0.9500 ?
C5B C6B . 1.506(6) ?
C6B H6BA . 0.9900 ?
C6B H6BB . 0.9900 ?
C7B C8B . 1.485(7) ?
C7B H7BA . 0.9900 ?
C7B H7BB . 0.9900 ?
C8B C9B . 1.372(7) ?
C9B C10B . 1.395(7) ?
C9B H9BA . 0.9500 ?
C10B C11B . 1.394(7) ?
C10B H10B . 0.9500 ?
C11B C12B . 1.377(7) ?
C11B H11A . 0.9500 ?
C12B H12A . 0.9500 ?
C13B C14B . 1.495(6) ?
C13B H13C . 0.9900 ?
C13B H13D . 0.9900 ?
C14B C19B . 1.389(7) ?
C14B C15B . 1.400(6) ?
C15B C16B . 1.422(7) ?
C16B C17B . 1.385(7) ?
C16B C24B . 1.561(7) ?
C17B C18B . 1.386(7) ?
C17B H17B . 0.9500 ?
C18B C19B . 1.383(7) ?
C18B C20B . 1.538(7) ?
C19B H19B . 0.9500 ?
C20B C21B . 1.504(8) ?
C20B C22B . 1.508(8) ?
C20B C23B . 1.521(8) ?
C21B H21D . 0.9800 ?
C21B H21E . 0.9800 ?
C21B H21F . 0.9800 ?
C22B H22D . 0.9800 ?
C22B H22E . 0.9800 ?
C22B H22F . 0.9800 ?
C23B H23D . 0.9800 ?
C23B H23E . 0.9800 ?
C23B H23F . 0.9800 ?
C24B C26B . 1.529(8) ?
C24B C27B . 1.535(7) ?
C24B C25B . 1.537(7) ?
C25B H25D . 0.9800 ?
C25B H25E . 0.9800 ?
C25B H25F . 0.9800 ?
C26B H26D . 0.9800 ?
C26B H26E . 0.9800 ?
C26B H26F . 0.9800 ?
C27B H27D . 0.9800 ?
C27B H27E . 0.9800 ?
C27B H27F . 0.9800 ?
C28B H28D . 0.9800 ?
C28B H28E . 0.9800 ?
C28B H28F . 0.9800 ?
C29B H29D . 0.9800 ?
C29B H29E . 0.9800 ?
C29B H29F . 0.9800 ?
C30B H30D . 0.9800 ?
C30B H30E . 0.9800 ?
C30B H30F . 0.9800 ?
C31B H31D . 0.9800 ?
C31B H31E . 0.9800 ?
C31B H31F . 0.9800 ?
C32B H32D . 0.9800 ?
C32B H32E . 0.9800 ?
C32B H32F . 0.9800 ?
Cl1C C1C . 1.738(3) ?
C1C Cl2C . 1.738(3) ?
C1C H1C1 . 0.9900 ?
C1C H1C2 . 0.9900 ?
Cl1D C1D . 1.739(3) ?
C1D Cl2D . 1.737(4) ?
C1D H1D1 . 0.9900 ?
C1D H1D2 . 0.9900 ?
Cl1E C1E . 1.738(4) ?
C1E Cl2E . 1.738(4) ?
C1E H1E1 . 0.9900 ?
C1E H1E2 . 0.9900 ?

loop_
_geom_torsion_atom_site_label_1
_geom_torsion_atom_site_label_2
_geom_torsion_atom_site_label_3
_geom_torsion_atom_site_label_4
_geom_torsion_site_symmetry_1
_geom_torsion_site_symmetry_2
_geom_torsion_site_symmetry_3
_geom_torsion_site_symmetry_4
_geom_torsion
_geom_torsion_publ_flag
N1A Ru1A S1A O2A . . . . 90.25(19) ?
N2A Ru1A S1A O2A . . . . -62.1(11) ?
N3A Ru1A S1A O2A . . . . 13.23(18) ?
Cl2A Ru1A S1A O2A . . . . -175.14(16) ?
Cl1A Ru1A S1A O2A . . . . -86.11(16) ?
N1A Ru1A S1A C32A . . . . -145.1(2) ?
N2A Ru1A S1A C32A . . . . 62.6(11) ?
N3A Ru1A S1A C32A . . . . 137.9(2) ?
Cl2A Ru1A S1A C32A . . . . -50.49(19) ?
Cl1A Ru1A S1A C32A . . . . 38.54(19) ?
N1A Ru1A S1A C31A . . . . -34.4(2) ?
N2A Ru1A S1A C31A . . . . 173.2(11) ?
N3A Ru1A S1A C31A . . . . -111.4(2) ?
Cl2A Ru1A S1A C31A . . . . 60.20(19) ?
Cl1A Ru1A S1A C31A . . . . 149.22(19) ?
C30A Si1A O1A C15A . . . . -110.8(4) ?
C28A Si1A O1A C15A . . . . 9.6(5) ?
C29A Si1A O1A C15A . . . . 134.1(4) ?
N2A Ru1A N1A C1A . . . . -83.3(4) ?
N3A Ru1A N1A C1A . . . . -160.7(4) ?
S1A Ru1A N1A C1A . . . . 99.3(4) ?
Cl2A Ru1A N1A C1A . . . . 11.1(4) ?
Cl1A Ru1A N1A C1A . . . . 170.9(14) ?
N2A Ru1A N1A C5A . . . . 104.0(3) ?
N3A Ru1A N1A C5A . . . . 26.6(3) ?
S1A Ru1A N1A C5A . . . . -73.4(3) ?
Cl2A Ru1A N1A C5A . . . . -161.6(3) ?
Cl1A Ru1A N1A C5A . . . . -1.8(19) ?
N1A Ru1A N2A C8A . . . . -70.1(3) ?
N3A Ru1A N2A C8A . . . . 5.8(3) ?
S1A Ru1A N2A C8A . . . . 82.1(12) ?
Cl2A Ru1A N2A C8A . . . . -165.1(3) ?
Cl1A Ru1A N2A C8A . . . . 106.2(3) ?
N1A Ru1A N2A C12A . . . . 125.4(4) ?
N3A Ru1A N2A C12A . . . . -158.7(4) ?
S1A Ru1A N2A C12A . . . . -82.4(12) ?
Cl2A Ru1A N2A C12A . . . . 30.4(3) ?
Cl1A Ru1A N2A C12A . . . . -58.3(3) ?
N1A Ru1A N3A C6A . . . . -38.5(3) ?
N2A Ru1A N3A C6A . . . . -137.6(3) ?
S1A Ru1A N3A C6A . . . . 48.0(3) ?
Cl2A Ru1A N3A C6A . . . . -84.7(6) ?
Cl1A Ru1A N3A C6A . . . . 139.7(3) ?
N1A Ru1A N3A C13A . . . . -162.1(3) ?
N2A Ru1A N3A C13A . . . . 98.7(3) ?
S1A Ru1A N3A C13A . . . . -75.6(3) ?
Cl2A Ru1A N3A C13A . . . . 151.7(4) ?
Cl1A Ru1A N3A C13A . . . . 16.0(3) ?
N1A Ru1A N3A C7A . . . . 75.0(3) ?
N2A Ru1A N3A C7A . . . . -24.1(3) ?
S1A Ru1A N3A C7A . . . . 161.5(2) ?
Cl2A Ru1A N3A C7A . . . . 28.9(7) ?
Cl1A Ru1A N3A C7A . . . . -106.8(2) ?
C5A N1A C1A C2A . . . . 2.0(8) ?
Ru1A N1A C1A C2A . . . . -170.5(4) ?
N1A C1A C2A C3A . . . . 0.2(9) ?
C1A C2A C3A C4A . . . . -2.4(9) ?
C2A C3A C4A C5A . . . . 2.5(8) ?
C1A N1A C5A C4A . . . . -1.9(7) ?
Ru1A N1A C5A C4A . . . . 171.5(4) ?
C1A N1A C5A C6A . . . . 178.4(4) ?
Ru1A N1A C5A C6A . . . . -8.2(5) ?
C3A C4A C5A N1A . . . . -0.3(8) ?
C3A C4A C5A C6A . . . . 179.4(5) ?
C13A N3A C6A C5A . . . . 168.6(4) ?
C7A N3A C6A C5A . . . . -69.5(5) ?
Ru1A N3A C6A C5A . . . . 44.1(4) ?
N1A C5A C6A N3A . . . . -25.5(6) ?
C4A C5A C6A N3A . . . . 154.8(5) ?
C6A N3A C7A C8A . . . . 150.5(4) ?
C13A N3A C7A C8A . . . . -86.4(4) ?
Ru1A N3A C7A C8A . . . . 38.3(4) ?
C12A N2A C8A C9A . . . . -1.1(7) ?
Ru1A N2A C8A C9A . . . . -166.4(3) ?
C12A N2A C8A C7A . . . . -179.4(4) ?
Ru1A N2A C8A C7A . . . . 15.3(5) ?
N3A C7A C8A N2A . . . . -36.5(5) ?
N3A C7A C8A C9A . . . . 145.2(4) ?
N2A C8A C9A C10A . . . . 0.6(7) ?
C7A C8A C9A C10A . . . . 178.8(4) ?
C8A C9A C10A C11A . . . . 0.3(7) ?
C9A C10A C11A C12A . . . . -0.6(7) ?
C8A N2A C12A C11A . . . . 0.8(7) ?
Ru1A N2A C12A C11A . . . . 164.8(3) ?
C10A C11A C12A N2A . . . . 0.0(7) ?
C6A N3A C13A C14A . . . . 59.5(5) ?
C7A N3A C13A C14A . . . . -60.2(5) ?
Ru1A N3A C13A C14A . . . . 179.0(3) ?
N3A C13A C14A C19A . . . . -90.4(5) ?
N3A C13A C14A C15A . . . . 87.5(5) ?
Si1A O1A C15A C16A . . . . -97.0(5) ?
Si1A O1A C15A C14A . . . . 84.5(5) ?
C19A C14A C15A O1A . . . . -172.9(4) ?
C13A C14A C15A O1A . . . . 9.2(7) ?
C19A C14A C15A C16A . . . . 8.5(7) ?
C13A C14A C15A C16A . . . . -169.4(4) ?
O1A C15A C16A C17A . . . . 173.0(4) ?
C14A C15A C16A C17A . . . . -8.5(7) ?
O1A C15A C16A C24A . . . . -9.7(7) ?
C14A C15A C16A C24A . . . . 168.8(4) ?
C15A C16A C17A C18A . . . . 1.3(7) ?
C24A C16A C17A C18A . . . . -176.1(5) ?
C16A C17A C18A C19A . . . . 5.7(8) ?
C16A C17A C18A C20A . . . . -177.3(5) ?
C17A C18A C19A C14A . . . . -5.7(7) ?
C20A C18A C19A C14A . . . . 177.1(5) ?
C15A C14A C19A C18A . . . . -1.1(7) ?
C13A C14A C19A C18A . . . . 176.9(4) ?
C17A C18A C20A C22A . . . . -115.9(6) ?
C19A C18A C20A C22A . . . . 61.1(7) ?
C17A C18A C20A C23A . . . . 6.1(8) ?
C19A C18A C20A C23A . . . . -176.9(5) ?
C17A C18A C20A C21A . . . . 124.6(6) ?
C19A C18A C20A C21A . . . . -58.4(7) ?
C15A C16A C24A C26A . . . . -42.8(6) ?
C17A C16A C24A C26A . . . . 134.5(5) ?
C15A C16A C24A C27A . . . . 79.0(6) ?
C17A C16A C24A C27A . . . . -103.8(5) ?
C15A C16A C24A C25A . . . . -162.4(5) ?
C17A C16A C24A C25A . . . . 14.8(7) ?
N1B Ru1B S1B O2B . . . . -93.0(2) ?
N2B Ru1B S1B O2B . . . . 57.0(10) ?
N3B Ru1B S1B O2B . . . . -14.8(2) ?
Cl2B Ru1B S1B O2B . . . . 173.09(17) ?
Cl1B Ru1B S1B O2B . . . . 82.88(17) ?
N1B Ru1B S1B C32B . . . . 141.9(2) ?
N2B Ru1B S1B C32B . . . . -68.0(10) ?
N3B Ru1B S1B C32B . . . . -139.8(2) ?
Cl2B Ru1B S1B C32B . . . . 48.03(19) ?
Cl1B Ru1B S1B C32B . . . . -42.18(19) ?
N1B Ru1B S1B C31B . . . . 31.8(2) ?
N2B Ru1B S1B C31B . . . . -178.2(10) ?
N3B Ru1B S1B C31B . . . . 110.0(2) ?
Cl2B Ru1B S1B C31B . . . . -62.1(2) ?
Cl1B Ru1B S1B C31B . . . . -152.3(2) ?
C30B Si1B O1B C15B . . . . 115.5(4) ?
C28B Si1B O1B C15B . . . . -5.7(5) ?
C29B Si1B O1B C15B . . . . -129.4(4) ?
N2B Ru1B N1B C1B . . . . 82.5(4) ?
N3B Ru1B N1B C1B . . . . 161.4(4) ?
S1B Ru1B N1B C1B . . . . -100.8(4) ?
Cl2B Ru1B N1B C1B . . . . -11.5(4) ?
Cl1B Ru1B N1B C1B . . . . 172.9(13) ?
N2B Ru1B N1B C5B . . . . -102.7(3) ?
N3B Ru1B N1B C5B . . . . -23.8(3) ?
S1B Ru1B N1B C5B . . . . 74.0(3) ?
Cl2B Ru1B N1B C5B . . . . 163.3(3) ?
Cl1B Ru1B N1B C5B . . . . -12.3(17) ?
N1B Ru1B N2B C12B . . . . -118.2(4) ?
N3B Ru1B N2B C12B . . . . 164.7(4) ?
S1B Ru1B N2B C12B . . . . 91.9(11) ?
Cl2B Ru1B N2B C12B . . . . -23.9(4) ?
Cl1B Ru1B N2B C12B . . . . 65.9(4) ?
N1B Ru1B N2B C8B . . . . 73.1(3) ?
N3B Ru1B N2B C8B . . . . -4.0(3) ?
S1B Ru1B N2B C8B . . . . -76.8(11) ?
Cl2B Ru1B N2B C8B . . . . 167.4(3) ?
Cl1B Ru1B N2B C8B . . . . -102.7(3) ?
N1B Ru1B N3B C6B . . . . 36.4(3) ?
N2B Ru1B N3B C6B . . . . 133.8(3) ?
S1B Ru1B N3B C6B . . . . -52.6(3) ?
Cl2B Ru1B N3B C6B . . . . 79.1(7) ?
Cl1B Ru1B N3B C6B . . . . -142.7(2) ?
N1B Ru1B N3B C7B . . . . -78.2(3) ?
N2B Ru1B N3B C7B . . . . 19.1(3) ?
S1B Ru1B N3B C7B . . . . -167.3(3) ?
Cl2B Ru1B N3B C7B . . . . -35.5(8) ?
Cl1B Ru1B N3B C7B . . . . 102.6(3) ?
N1B Ru1B N3B C13B . . . . 158.6(3) ?
N2B Ru1B N3B C13B . . . . -104.1(3) ?
S1B Ru1B N3B C13B . . . . 69.5(3) ?
Cl2B Ru1B N3B C13B . . . . -158.8(5) ?
Cl1B Ru1B N3B C13B . . . . -20.6(3) ?
C5B N1B C1B C2B . . . . -2.7(7) ?
Ru1B N1B C1B C2B . . . . 171.9(3) ?
N1B C1B C2B C3B . . . . 1.2(7) ?
C1B C2B C3B C4B . . . . 1.0(7) ?
C2B C3B C4B C5B . . . . -1.5(7) ?
C1B N1B C5B C4B . . . . 2.2(6) ?
Ru1B N1B C5B C4B . . . . -173.1(3) ?
C1B N1B C5B C6B . . . . -179.9(4) ?
Ru1B N1B C5B C6B . . . . 4.8(5) ?
C3B C4B C5B N1B . . . . -0.1(7) ?
C3B C4B C5B C6B . . . . -177.8(4) ?
C7B N3B C6B C5B . . . . 70.7(4) ?
C13B N3B C6B C5B . . . . -166.4(3) ?
Ru1B N3B C6B C5B . . . . -43.8(4) ?
N1B C5B C6B N3B . . . . 27.7(5) ?
C4B C5B C6B N3B . . . . -154.4(4) ?
C6B N3B C7B C8B . . . . -143.7(4) ?
C13B N3B C7B C8B . . . . 92.8(5) ?
Ru1B N3B C7B C8B . . . . -31.5(4) ?
C12B N2B C8B C9B . . . . 0.6(7) ?
Ru1B N2B C8B C9B . . . . 170.0(4) ?
C12B N2B C8B C7B . . . . 177.4(4) ?
Ru1B N2B C8B C7B . . . . -13.1(5) ?
N3B C7B C8B N2B . . . . 30.5(6) ?
N3B C7B C8B C9B . . . . -152.7(4) ?
N2B C8B C9B C10B . . . . 0.3(7) ?
C7B C8B C9B C10B . . . . -176.3(5) ?
C8B C9B C10B C11B . . . . -1.2(8) ?
C9B C10B C11B C12B . . . . 1.2(8) ?
C8B N2B C12B C11B . . . . -0.6(7) ?
Ru1B N2B C12B C11B . . . . -169.0(4) ?
C10B C11B C12B N2B . . . . -0.3(8) ?
C6B N3B C13B C14B . . . . -53.5(5) ?
C7B N3B C13B C14B . . . . 67.6(5) ?
Ru1B N3B C13B C14B . . . . -171.1(3) ?
N3B C13B C14B C19B . . . . 84.7(5) ?
N3B C13B C14B C15B . . . . -94.8(6) ?
Si1B O1B C15B C14B . . . . -79.7(6) ?
Si1B O1B C15B C16B . . . . 102.6(5) ?
C19B C14B C15B O1B . . . . 174.8(4) ?
C13B C14B C15B O1B . . . . -5.7(7) ?
C19B C14B C15B C16B . . . . -7.4(7) ?
C13B C14B C15B C16B . . . . 172.0(4) ?
O1B C15B C16B C17B . . . . -176.8(4) ?
C14B C15B C16B C17B . . . . 5.6(7) ?
O1B C15B C16B C24B . . . . 1.7(7) ?
C14B C15B C16B C24B . . . . -176.0(4) ?
C15B C16B C17B C18B . . . . -0.9(8) ?
C24B C16B C17B C18B . . . . -179.4(5) ?
C16B C17B C18B C19B . . . . -1.8(8) ?
C16B C17B C18B C20B . . . . -177.4(5) ?
C17B C18B C19B C14B . . . . -0.2(8) ?
C20B C18B C19B C14B . . . . 175.6(5) ?
C15B C14B C19B C18B . . . . 4.8(8) ?
C13B C14B C19B C18B . . . . -174.7(4) ?
C19B C18B C20B C21B . . . . 177.0(5) ?
C17B C18B C20B C21B . . . . -7.5(8) ?
C19B C18B C20B C22B . . . . -60.6(7) ?
C17B C18B C20B C22B . . . . 114.9(6) ?
C19B C18B C20B C23B . . . . 57.9(7) ?
C17B C18B C20B C23B . . . . -126.6(6) ?
C17B C16B C24B C26B . . . . -136.2(5) ?
C15B C16B C24B C26B . . . . 45.4(7) ?
C17B C16B C24B C27B . . . . 101.4(6) ?
C15B C16B C24B C27B . . . . -77.0(6) ?
C17B C16B C24B C25B . . . . -16.1(7) ?
C15B C16B C24B C25B . . . . 165.4(5) ?
